data_7708917
loop_
_publ_author_name
'Chishiro, Akane'
'Konishi, Masafumi'
'Inaba, Ryoto'
'Yumura, Takashi'
'Imoto, Hiroaki'
'Naka, Kensuke'

_publ_section_title
;
 Tertiary arsine ligands for the Stille coupling reaction.
;
_journal_issue 1
_journal_name_full 'Dalton transactions (Cambridge, England : 2003)'
_journal_page_first 95
_journal_page_last 103
_journal_paper_doi 10.1039/d1dt02955j
_journal_volume 51
_journal_year 2021
_chemical_formula_moiety '2(C24 H9 As Cl F18 Pd0.5), C H2 Cl2'
_chemical_formula_sum 'C49 H20 As2 Cl4 F36 Pd'
_chemical_formula_weight 1690.69
_space_group_crystal_system triclinic
_space_group_IT_number 2
_space_group_name_Hall '-P 1'
_space_group_name_H-M_alt 'P -1'
_atom_sites_solution_hydrogens geom
_atom_sites_solution_primary iterative
_audit_creation_date 2021-03-30
_audit_creation_method
;
Olex2 1.3-ac4
(compiled 2019.04.23 svn.r3594 for Rigaku Oxford Diffraction, GUI svn.r5739)
;
_audit_update_record
;
2021-06-01 deposited with the CCDC.	2021-11-09 downloaded from the CCDC.
;
_cell_angle_alpha 72.260(16)
_cell_angle_beta 70.604(12)
_cell_angle_gamma 73.957(14)
_cell_formula_units_Z 2
_cell_length_a 9.747(4)
_cell_length_b 16.203(6)
_cell_length_c 20.248(8)
_cell_measurement_reflns_used 8278
_cell_measurement_temperature 93.15
_cell_measurement_theta_max 27.49
_cell_measurement_theta_min 3.05
_cell_volume 2817.7(19)
_computing_molecular_graphics 'Olex2 (Dolomanov et al., 2009)'
_computing_publication_material 'Olex2 (Dolomanov et al., 2009)'
_computing_structure_refinement 'ShelXL (Sheldrick, 2015)'
_computing_structure_solution 'olex2.solve (Bourhis et al., 2015)'
_diffrn_ambient_temperature 93.15
_diffrn_measured_fraction_theta_full 0.995
_diffrn_measured_fraction_theta_max 0.988
_diffrn_measurement_device_type 'Rigaku XtaLAB mini'
_diffrn_measurement_method \w
_diffrn_radiation_type MoK\a
_diffrn_radiation_wavelength 0.71075
_diffrn_reflns_av_R_equivalents 0.0286
_diffrn_reflns_av_unetI/netI 0.0401
_diffrn_reflns_Laue_measured_fraction_full 0.995
_diffrn_reflns_Laue_measured_fraction_max 0.988
_diffrn_reflns_limit_h_max 12
_diffrn_reflns_limit_h_min -12
_diffrn_reflns_limit_k_max 21
_diffrn_reflns_limit_k_min -21
_diffrn_reflns_limit_l_max 26
_diffrn_reflns_limit_l_min -26
_diffrn_reflns_number 28964
_diffrn_reflns_point_group_measured_fraction_full 0.995
_diffrn_reflns_point_group_measured_fraction_max 0.988
_diffrn_reflns_theta_full 25.242
_diffrn_reflns_theta_max 27.506
_diffrn_reflns_theta_min 3.047
_exptl_absorpt_coefficient_mu 1.841
_exptl_absorpt_correction_T_max 0.603
_exptl_absorpt_correction_T_min 0.469
_exptl_absorpt_correction_type multi-scan
_exptl_absorpt_process_details 'REQAB (Rigaku, 1998)'
_exptl_crystal_colour colourless
_exptl_crystal_colour_primary colourless
_exptl_crystal_density_diffrn 1.993
_exptl_crystal_description block
_exptl_crystal_F_000 1636
_exptl_crystal_size_max 0.5
_exptl_crystal_size_mid 0.44
_exptl_crystal_size_min 0.29
_refine_diff_density_max 1.013
_refine_diff_density_min -0.996
_refine_diff_density_rms 0.094
_refine_ls_extinction_method none
_refine_ls_goodness_of_fit_ref 1.028
_refine_ls_hydrogen_treatment constr
_refine_ls_matrix_type full
_refine_ls_number_parameters 882
_refine_ls_number_reflns 12805
_refine_ls_number_restraints 90
_refine_ls_restrained_S_all 1.067
_refine_ls_R_factor_all 0.0372
_refine_ls_R_factor_gt 0.0337
_refine_ls_shift/su_max 0.001
_refine_ls_shift/su_mean 0.000
_refine_ls_structure_factor_coef Fsqd
_refine_ls_weighting_details 'w=1/[\s^2^(Fo^2^)+(0.0340P)^2^+3.8316P] where P=(Fo^2^+2Fc^2^)/3'
_refine_ls_weighting_scheme calc
_refine_ls_wR_factor_gt 0.0802
_refine_ls_wR_factor_ref 0.0835
_reflns_Friedel_coverage 0.000
_reflns_number_gt 11754
_reflns_number_total 12805
_reflns_threshold_expression 'I > 2\s(I)'
_cod_data_source_file d1dt02955j2.cif
_cod_data_source_block 1d-Pd
_cod_depositor_comments 'Adding full bibliography for 7708916--7708920.cif.'
_cod_original_cell_volume 2817.8(19)
_cod_database_code 7708917
_shelx_shelxl_version_number 2018/3
_shelx_space_group_comment
;
The symmetry employed for this shelxl refinement is uniquely defined
by the following loop, which should always be used as a source of
symmetry information in preference to the above space-group names.
They are only intended as comments.
;
_shelx_estimated_absorpt_t_max 0.617
_shelx_estimated_absorpt_t_min 0.460
_olex2_refinement_description
;
1. Fixed Uiso
 At 1.2 times of:
  All C(H) groups, All C(H,H) groups
2. Restrained distances
 F32A-C47 \\sim F32B-C47
 with sigma of 0.02
 F4A-C10 \\sim F4B-C10
 with sigma of 0.02
 F6A-C10 \\sim F6B-C10
 with sigma of 0.02
 C10-F5A \\sim C10-F5B
 with sigma of 0.02
 F31A-C47 \\sim F31B-C47
 with sigma of 0.02
 C47-F33A \\sim C47-F33B
 with sigma of 0.02
3. Uiso/Uaniso restraints and constraints
F5A \\sim F4B: within 1.7A with sigma of 0.02 and sigma for terminal atoms of
0.08
F4B \\sim F4A: within 2A with sigma of 0.01 and sigma for terminal atoms of 0.02
Uanis(C10) = Uanis(F4B)
4. Rigid body (RIGU) restrains
 F4B, F5B, F6B, C10
 with sigma for 1-2 distances of 0.001 and sigma for 1-3 distances of 0.001
 F33B, C47, F31B, F32B
 with sigma for 1-2 distances of 0.001 and sigma for 1-3 distances of 0.001
 F6A, F4A, F5A, C10
 with sigma for 1-2 distances of 0.001 and sigma for 1-3 distances of 0.001
 F32A, F31A, C47, F33A
 with sigma for 1-2 distances of 0.001 and sigma for 1-3 distances of 0.001
5. Others
 Sof(F31B)=Sof(F33B)=Sof(F32B)=1-FVAR(1)
 Sof(F32A)=Sof(F31A)=Sof(F33A)=FVAR(1)
 Sof(F5B)=Sof(F4B)=Sof(F6B)=1-FVAR(2)
 Sof(F6A)=Sof(F4A)=Sof(F5A)=FVAR(2)
6.a Secondary CH2 refined with riding coordinates:
 C49(H49A,H49B)
6.b Aromatic/amide H refined with riding coordinates:
 C11(H11), C28(H28), C15(H15), C46(H46), C37(H37), C30(H30), C22(H22),
 C35(H35), C8(H8), C39(H39), C4(H4), C42(H42), C13(H13), C18(H18), C32(H32),
 C44(H44), C6(H6), C20(H20)
;
_olex2_submission_special_instructions 'No special instructions were received'

loop_
_space_group_symop_operation_xyz
'x, y, z'
'-x, -y, -z'

loop_
_atom_site_label
_atom_site_type_symbol
_atom_site_fract_x
_atom_site_fract_y
_atom_site_fract_z
_atom_site_U_iso_or_equiv
_atom_site_adp_type
_atom_site_occupancy
_atom_site_site_symmetry_order
_atom_site_calc_flag
_atom_site_refinement_flags_posn
_atom_site_refinement_flags_adp
_atom_site_refinement_flags_occupancy
_atom_site_disorder_assembly
_atom_site_disorder_group
Pd1 Pd 0.500000 0.500000 0.500000 0.01163(6) Uani 1 2 d S T P . .
Pd2 Pd 0.500000 0.000000 0.000000 0.01229(6) Uani 1 2 d S T P . .
As1 As 0.47883(3) 0.42941(2) 0.41644(2) 0.01114(6) Uani 1 1 d . . . . .
As2 As 0.51657(3) 0.10647(2) 0.05842(2) 0.01219(6) Uani 1 1 d . . . . .
Cl1 Cl 0.24882(7) 0.52859(5) 0.54939(3) 0.02513(14) Uani 1 1 d . . . . .
Cl2 Cl 0.40180(9) -0.08306(5) 0.11108(3) 0.02927(16) Uani 1 1 d . . . . .
Cl3 Cl 0.48722(10) -0.11337(5) 0.28847(4) 0.03440(17) Uani 1 1 d . . . . .
Cl4 Cl 0.41887(13) -0.28678(5) 0.36797(4) 0.0442(2) Uani 1 1 d . . . . .
F11 F 0.32425(18) 0.03850(10) 0.55805(9) 0.0248(3) Uani 1 1 d . . . . .
F35 F 0.78434(18) 0.36457(13) -0.16835(9) 0.0334(4) Uani 1 1 d . . . . .
F21 F 0.4655(2) 0.21158(11) 0.31735(10) 0.0295(4) Uani 1 1 d . . . . .
F12 F 0.17417(18) 0.16007(11) 0.52785(10) 0.0271(4) Uani 1 1 d . . . . .
F24 F -0.03842(18) 0.08262(13) 0.22584(9) 0.0297(4) Uani 1 1 d . . . . .
F20 F 0.3871(2) 0.09895(13) 0.39663(9) 0.0358(4) Uani 1 1 d . . . . .
F10 F 0.2273(2) 0.12806(13) 0.62889(9) 0.0327(4) Uani 1 1 d . . . . .
F36 F 0.6040(2) 0.47119(11) -0.19073(9) 0.0338(4) Uani 1 1 d . . . . .
F19 F 0.5982(2) 0.08205(13) 0.31742(10) 0.0372(4) Uani 1 1 d . . . . .
F8 F 0.93648(19) 0.15462(13) 0.45356(10) 0.0367(4) Uani 1 1 d . . . . .
F14 F 0.2252(2) 0.32905(13) 0.25233(11) 0.0352(4) Uani 1 1 d . . . . .
F34 F 0.6227(2) 0.34562(14) -0.21052(9) 0.0369(4) Uani 1 1 d . . . . .
F30 F 0.8545(2) -0.15711(13) 0.20212(12) 0.0470(6) Uani 1 1 d . . . . .
F17 F 0.0755(2) 0.72177(12) 0.31466(13) 0.0504(6) Uani 1 1 d . . . . .
F28 F 1.0707(2) -0.16393(12) 0.12685(10) 0.0408(5) Uani 1 1 d . . . . .
F15 F -0.0024(2) 0.39529(15) 0.27043(13) 0.0464(5) Uani 1 1 d . . . . .
F7 F 0.8405(2) 0.10643(19) 0.56515(10) 0.0594(7) Uani 1 1 d . . . . .
F26 F 0.9871(2) 0.26299(12) -0.01704(12) 0.0408(5) Uani 1 1 d . . . . .
F3 F 0.7679(3) 0.65583(15) 0.11063(11) 0.0511(6) Uani 1 1 d . . . . .
F29 F 1.0190(3) -0.10165(13) 0.21283(11) 0.0463(5) Uani 1 1 d . . . . .
F18 F -0.0494(3) 0.67520(13) 0.42174(11) 0.0487(6) Uani 1 1 d . . . . .
F27 F 1.1225(3) 0.19172(15) 0.05267(12) 0.0534(7) Uani 1 1 d . . . . .
F9 F 0.8549(2) 0.03576(14) 0.48951(18) 0.0645(8) Uani 1 1 d . . . . .
F6A F 0.7190(5) 0.2534(3) 0.2034(3) 0.0431(10) Uani 0.783(5) 1 d D U . A 3
F1 F 0.9256(3) 0.62339(16) 0.17092(13) 0.0566(7) Uani 1 1 d . . . . .
F25 F 1.1653(3) 0.15930(17) -0.04759(15) 0.0696(9) Uani 1 1 d . . . . .
F22 F 0.0020(3) 0.00387(18) 0.32634(12) 0.0614(8) Uani 1 1 d . . . . .
F13 F 0.0726(3) 0.29052(15) 0.35398(12) 0.0555(7) Uani 1 1 d . . . . .
C25 C 0.4015(3) 0.10506(16) 0.15799(12) 0.0141(4) Uani 1 1 d . . . . .
C2 C 0.5104(3) 0.30300(15) 0.45656(12) 0.0132(4) Uani 1 1 d . . . . .
F23 F -0.0751(2) 0.14460(19) 0.31177(12) 0.0559(7) Uani 1 1 d . . . . .
F16 F -0.1215(3) 0.67475(14) 0.33320(16) 0.0590(7) Uani 1 1 d . . . . .
C1 C 0.6162(3) 0.44251(16) 0.32056(12) 0.0134(4) Uani 1 1 d . . . . .
C11 C 0.6544(3) 0.25686(16) 0.45795(12) 0.0146(4) Uani 1 1 d . . . . .
H11 H 0.736191 0.286028 0.435586 0.017 Uiso 1 1 calc R . . . .
C27 C 0.4841(3) 0.23279(15) 0.01272(12) 0.0133(4) Uani 1 1 d . . . . .
C28 C 0.4657(3) 0.11782(15) 0.20549(13) 0.0151(5) Uani 1 1 d . . . . .
H28 H 0.564550 0.127396 0.189452 0.018 Uiso 1 1 calc R . . . .
C15 C 0.3896(3) 0.26066(16) 0.49035(12) 0.0142(4) Uani 1 1 d . . . . .
H15 H 0.291685 0.292688 0.490913 0.017 Uiso 1 1 calc R . . . .
C46 C 0.5690(3) 0.26309(16) -0.05726(13) 0.0145(4) Uani 1 1 d . . . . .
H46 H 0.640689 0.222541 -0.082880 0.017 Uiso 1 1 calc R . . . .
C3 C 0.2968(3) 0.45827(16) 0.38706(12) 0.0136(4) Uani 1 1 d . . . . .
C37 C 1.0058(3) 0.03388(17) 0.08374(13) 0.0164(5) Uani 1 1 d . . . . .
H37 H 1.104853 0.017427 0.087459 0.020 Uiso 1 1 calc R . . . .
C12 C 0.6758(3) 0.16745(16) 0.49266(13) 0.0156(5) Uani 1 1 d . . . . .
F2 F 0.7062(3) 0.69125(15) 0.21080(14) 0.0682(8) Uani 1 1 d . . . . .
C26 C 0.7172(3) 0.08042(16) 0.06851(12) 0.0137(4) Uani 1 1 d . . . . .
C14 C 0.4145(3) 0.17084(16) 0.52320(12) 0.0138(4) Uani 1 1 d . . . . .
C29 C 0.3830(3) 0.11635(15) 0.27687(13) 0.0154(5) Uani 1 1 d . . . . .
C31 C 0.1740(3) 0.09365(17) 0.25259(13) 0.0193(5) Uani 1 1 d . . . . .
C30 C 0.2380(3) 0.10407(17) 0.30119(13) 0.0182(5) Uani 1 1 d . . . . .
H30 H 0.183071 0.102756 0.349892 0.022 Uiso 1 1 calc R . . . .
C22 C 0.2092(3) 0.54264(16) 0.38637(13) 0.0165(5) Uani 1 1 d . . . . .
H22 H 0.230858 0.582288 0.406045 0.020 Uiso 1 1 calc R . . . .
C35 C 0.8117(3) 0.14103(16) 0.03639(13) 0.0152(5) Uani 1 1 d . . . . .
H35 H 0.778168 0.198187 0.009630 0.018 Uiso 1 1 calc R . . . .
C8 C 0.6550(3) 0.37689(16) 0.28269(13) 0.0167(5) Uani 1 1 d . . . . .
H8 H 0.627075 0.321179 0.305995 0.020 Uiso 1 1 calc R . . . .
C39 C 0.7655(3) -0.00296(16) 0.10972(13) 0.0162(5) Uani 1 1 d . . . . .
H39 H 0.701353 -0.044261 0.131782 0.019 Uiso 1 1 calc R . . . .
C16 C 0.8270(3) 0.11692(17) 0.49998(14) 0.0207(5) Uani 1 1 d . . . . .
C4 C 0.6595(3) 0.52381(17) 0.28680(13) 0.0166(5) Uani 1 1 d . . . . .
H4 H 0.635078 0.568080 0.312862 0.020 Uiso 1 1 calc R . . . .
C36 C 0.9554(3) 0.11714(16) 0.04383(13) 0.0159(5) Uani 1 1 d . . . . .
C42 C 0.3756(3) 0.29226(17) 0.04929(13) 0.0176(5) Uani 1 1 d . . . . .
H42 H 0.316262 0.271622 0.096403 0.021 Uiso 1 1 calc R . . . .
C13 C 0.5564(3) 0.12420(16) 0.52504(13) 0.0160(5) Uani 1 1 d . . . . .
H13 H 0.572002 0.063180 0.548227 0.019 Uiso 1 1 calc R . . . .
C18 C 0.2646(3) 0.40048(16) 0.35836(13) 0.0151(5) Uani 1 1 d . . . . .
H18 H 0.325250 0.343471 0.357969 0.018 Uiso 1 1 calc R . . . .
C32 C 0.2555(3) 0.09281(17) 0.18173(13) 0.0180(5) Uani 1 1 d . . . . .
H32 H 0.211525 0.083897 0.149639 0.022 Uiso 1 1 calc R . . . .
C44 C 0.4407(3) 0.41366(17) -0.05282(13) 0.0182(5) Uani 1 1 d . . . . .
H44 H 0.426790 0.475085 -0.074794 0.022 Uiso 1 1 calc R . . . .
F32A F 0.1686(9) 0.4137(5) 0.1198(3) 0.070(2) Uani 0.581(8) 1 d D U . B 1
C5 C 0.7391(3) 0.53926(18) 0.21423(14) 0.0195(5) Uani 1 1 d . . . . .
C6 C 0.7774(3) 0.47454(19) 0.17576(13) 0.0211(5) Uani 1 1 d . . . . .
H6 H 0.831898 0.485592 0.126447 0.025 Uiso 1 1 calc R . . . .
C45 C 0.5473(3) 0.35372(17) -0.08922(13) 0.0158(5) Uani 1 1 d . . . . .
C20 C 0.0553(3) 0.51112(17) 0.32809(13) 0.0185(5) Uani 1 1 d . . . . .
H20 H -0.026139 0.529272 0.307650 0.022 Uiso 1 1 calc R . . . .
C33 C 0.4578(3) 0.12668(17) 0.32752(14) 0.0200(5) Uani 1 1 d . . . . .
C7 C 0.7352(3) 0.39366(18) 0.21024(14) 0.0211(5) Uani 1 1 d . . . . .
F31A F 0.1228(5) 0.4808(4) 0.0205(3) 0.0485(12) Uani 0.581(8) 1 d D U . B 1
C17 C 0.2846(3) 0.12445(16) 0.55962(14) 0.0177(5) Uani 1 1 d . . . . .
C19 C 0.1423(3) 0.42666(17) 0.33004(13) 0.0170(5) Uani 1 1 d . . . . .
C21 C 0.0896(3) 0.56812(16) 0.35647(13) 0.0173(5) Uani 1 1 d . . . . .
C40 C 1.0577(3) 0.18253(17) 0.00756(14) 0.0193(5) Uani 1 1 d . . . . .
C38 C 0.9084(3) -0.02478(16) 0.11808(13) 0.0170(5) Uani 1 1 d . . . . .
C43 C 0.3548(3) 0.38247(17) 0.01616(13) 0.0185(5) Uani 1 1 d . . . . .
C41 C 0.9609(3) -0.11295(18) 0.16510(14) 0.0222(5) Uani 1 1 d . . . . .
C47 C 0.2360(3) 0.44735(19) 0.05472(16) 0.0271(5) Uani 1 1 d D U . . .
C48 C 0.6400(3) 0.38412(17) -0.16464(14) 0.0206(5) Uani 1 1 d . . . . .
C23 C 0.1085(3) 0.36143(19) 0.30168(16) 0.0249(6) Uani 1 1 d . . . . .
C24 C -0.0022(3) 0.66006(19) 0.35607(16) 0.0268(6) Uani 1 1 d . . . . .
C9 C 0.7862(3) 0.6269(2) 0.17658(15) 0.0283(6) Uani 1 1 d . . . . .
C34 C 0.0158(3) 0.0809(2) 0.27907(15) 0.0301(7) Uani 1 1 d . . . . .
C49 C 0.3870(4) -0.1929(2) 0.29732(17) 0.0354(7) Uani 1 1 d . . . . .
H49A H 0.417152 -0.211545 0.251446 0.043 Uiso 1 1 calc R . . . .
H49B H 0.279783 -0.166658 0.307542 0.043 Uiso 1 1 calc R . . . .
F4A F 0.9260(4) 0.2912(2) 0.1534(3) 0.0864(14) Uani 0.783(5) 1 d D U . A 3
F33A F 0.2813(5) 0.5205(3) 0.0464(3) 0.0589(18) Uani 0.581(8) 1 d D U . B 1
C10 C 0.7762(5) 0.3242(2) 0.16822(16) 0.0418(7) Uani 1 1 d D U . . .
F5A F 0.7475(9) 0.3543(2) 0.1055(2) 0.104(2) Uani 0.783(5) 1 d D U . A 3
F31B F 0.1840(11) 0.5162(5) 0.0135(3) 0.071(3) Uani 0.419(8) 1 d D U . B 2
F33B F 0.2927(6) 0.4703(6) 0.0985(4) 0.057(2) Uani 0.419(8) 1 d D U . B 2
F32B F 0.1270(8) 0.4115(7) 0.1016(5) 0.0457(17) Uani 0.419(8) 1 d D U . B 2
F5B F 0.6372(13) 0.3410(8) 0.1425(7) 0.057(2) Uani 0.217(5) 1 d D U . A 4
F4B F 0.8547(13) 0.3455(7) 0.1054(5) 0.0418(7) Uani 0.217(5) 1 d D U . A 4
F6B F 0.768(2) 0.2453(10) 0.2009(14) 0.057(3) Uani 0.217(5) 1 d D U . A 4

loop_
_atom_site_aniso_label
_atom_site_aniso_U_11
_atom_site_aniso_U_22
_atom_site_aniso_U_33
_atom_site_aniso_U_23
_atom_site_aniso_U_13
_atom_site_aniso_U_12
Pd1 0.01300(12) 0.01263(11) 0.01023(11) -0.00425(9) -0.00156(9) -0.00424(9)
Pd2 0.01320(12) 0.01609(12) 0.00871(11) -0.00346(9) -0.00185(9) -0.00538(9)
As1 0.01310(12) 0.01092(11) 0.01008(11) -0.00331(8) -0.00268(9) -0.00302(9)
As2 0.01331(12) 0.01524(12) 0.00871(11) -0.00314(8) -0.00177(9) -0.00499(9)
Cl1 0.0146(3) 0.0452(4) 0.0182(3) -0.0143(3) -0.0009(2) -0.0065(3)
Cl2 0.0523(5) 0.0250(3) 0.0104(3) -0.0031(2) 0.0016(3) -0.0207(3)
Cl3 0.0521(5) 0.0275(3) 0.0248(3) -0.0029(3) -0.0061(3) -0.0187(3)
Cl4 0.0881(7) 0.0219(3) 0.0241(4) -0.0009(3) -0.0154(4) -0.0180(4)
F11 0.0246(8) 0.0138(7) 0.0338(9) -0.0026(6) -0.0052(7) -0.0070(6)
F35 0.0166(8) 0.0436(10) 0.0263(9) 0.0061(8) -0.0007(7) -0.0066(7)
F21 0.0411(10) 0.0187(8) 0.0379(10) -0.0076(7) -0.0173(8) -0.0113(7)
F12 0.0182(8) 0.0223(8) 0.0400(10) -0.0001(7) -0.0107(7) -0.0075(6)
F24 0.0214(8) 0.0480(11) 0.0224(8) -0.0123(8) -0.0027(7) -0.0105(8)
F20 0.0541(12) 0.0491(11) 0.0122(7) -0.0049(7) -0.0072(8) -0.0271(10)
F10 0.0360(10) 0.0418(10) 0.0186(8) -0.0083(7) 0.0073(7) -0.0217(8)
F36 0.0356(10) 0.0231(8) 0.0240(9) 0.0077(7) 0.0018(7) -0.0029(7)
F19 0.0391(11) 0.0433(11) 0.0365(10) -0.0208(9) -0.0255(9) 0.0123(8)
F8 0.0165(8) 0.0402(10) 0.0370(10) 0.0088(8) -0.0038(7) -0.0038(7)
F14 0.0323(10) 0.0398(10) 0.0442(11) -0.0278(9) -0.0159(8) 0.0030(8)
F34 0.0507(12) 0.0496(11) 0.0136(8) -0.0083(7) -0.0005(8) -0.0238(10)
F30 0.0312(10) 0.0336(10) 0.0526(13) 0.0204(9) -0.0071(9) -0.0084(8)
F17 0.0458(12) 0.0164(8) 0.0599(14) 0.0039(9) 0.0059(10) 0.0005(8)
F28 0.0433(11) 0.0277(9) 0.0296(10) -0.0013(7) -0.0032(8) 0.0130(8)
F15 0.0340(11) 0.0547(13) 0.0723(15) -0.0356(11) -0.0363(11) 0.0072(9)
F7 0.0291(11) 0.109(2) 0.0217(9) -0.0103(11) -0.0139(8) 0.0176(12)
F26 0.0297(10) 0.0272(9) 0.0565(13) 0.0161(9) -0.0157(9) -0.0151(8)
F3 0.0736(16) 0.0538(13) 0.0369(11) 0.0280(10) -0.0361(11) -0.0467(12)
F29 0.0755(16) 0.0329(10) 0.0360(11) 0.0010(8) -0.0365(11) -0.0029(10)
F18 0.0540(13) 0.0351(11) 0.0355(11) -0.0147(9) -0.0010(10) 0.0186(9)
F27 0.0814(17) 0.0488(12) 0.0531(13) 0.0162(10) -0.0466(13) -0.0456(12)
F9 0.0309(11) 0.0254(10) 0.150(3) -0.0331(13) -0.0438(14) 0.0121(8)
F6A 0.056(2) 0.0389(15) 0.0359(17) -0.0252(12) 0.004(2) -0.0139(17)
F1 0.0446(13) 0.0624(15) 0.0653(15) 0.0259(12) -0.0320(11) -0.0390(11)
F25 0.0564(14) 0.0598(15) 0.0852(18) -0.0514(14) 0.0491(13) -0.0452(12)
F22 0.0445(13) 0.0919(19) 0.0388(12) 0.0296(12) -0.0144(10) -0.0456(13)
F13 0.0958(19) 0.0452(12) 0.0410(12) -0.0004(10) -0.0177(12) -0.0500(13)
C25 0.0184(12) 0.0153(11) 0.0076(10) -0.0014(8) -0.0032(9) -0.0032(9)
C2 0.0182(12) 0.0131(10) 0.0091(10) -0.0039(8) -0.0040(9) -0.0023(9)
F23 0.0234(10) 0.106(2) 0.0483(13) -0.0541(14) 0.0019(9) -0.0027(11)
F16 0.0485(13) 0.0340(11) 0.103(2) -0.0196(12) -0.0512(14) 0.0195(10)
C1 0.0124(11) 0.0184(11) 0.0091(10) -0.0011(8) -0.0041(8) -0.0033(9)
C11 0.0147(11) 0.0165(11) 0.0128(11) -0.0038(9) -0.0027(9) -0.0042(9)
C27 0.0146(11) 0.0141(11) 0.0124(10) -0.0031(8) -0.0044(9) -0.0039(9)
C28 0.0195(12) 0.0128(10) 0.0141(11) -0.0037(9) -0.0041(9) -0.0050(9)
C15 0.0161(11) 0.0155(11) 0.0110(10) -0.0034(8) -0.0039(9) -0.0025(9)
C46 0.0140(11) 0.0171(11) 0.0132(11) -0.0049(9) -0.0037(9) -0.0028(9)
C3 0.0147(11) 0.0155(11) 0.0089(10) -0.0011(8) -0.0023(8) -0.0033(9)
C37 0.0169(12) 0.0207(12) 0.0128(11) -0.0044(9) -0.0049(9) -0.0036(9)
C12 0.0160(12) 0.0150(11) 0.0141(11) -0.0031(9) -0.0040(9) -0.0006(9)
F2 0.094(2) 0.0323(11) 0.0590(15) -0.0045(11) 0.0164(14) -0.0353(13)
C26 0.0134(11) 0.0169(11) 0.0117(10) -0.0058(9) -0.0017(8) -0.0036(9)
C14 0.0153(11) 0.0150(11) 0.0109(10) -0.0035(8) -0.0018(9) -0.0044(9)
C29 0.0238(13) 0.0114(10) 0.0115(11) -0.0042(8) -0.0055(9) -0.0015(9)
C31 0.0191(12) 0.0218(12) 0.0140(11) -0.0025(9) -0.0010(9) -0.0055(10)
C30 0.0228(13) 0.0182(11) 0.0101(10) -0.0035(9) -0.0016(9) -0.0020(10)
C22 0.0183(12) 0.0150(11) 0.0134(11) -0.0010(9) -0.0025(9) -0.0038(9)
C35 0.0172(12) 0.0164(11) 0.0122(10) -0.0023(9) -0.0044(9) -0.0039(9)
C8 0.0186(12) 0.0165(11) 0.0136(11) -0.0030(9) -0.0029(9) -0.0036(9)
C39 0.0186(12) 0.0155(11) 0.0133(11) -0.0030(9) -0.0012(9) -0.0059(9)
C16 0.0180(12) 0.0184(12) 0.0226(13) -0.0010(10) -0.0065(10) -0.0015(10)
C4 0.0172(12) 0.0174(11) 0.0163(11) -0.0014(9) -0.0063(9) -0.0056(9)
C36 0.0166(12) 0.0182(12) 0.0141(11) -0.0047(9) -0.0032(9) -0.0056(9)
C42 0.0171(12) 0.0204(12) 0.0136(11) -0.0033(9) -0.0024(9) -0.0040(10)
C13 0.0186(12) 0.0138(11) 0.0136(11) -0.0016(9) -0.0044(9) -0.0019(9)
C18 0.0152(11) 0.0157(11) 0.0140(11) -0.0033(9) -0.0040(9) -0.0021(9)
C32 0.0190(12) 0.0224(12) 0.0133(11) -0.0024(9) -0.0051(9) -0.0060(10)
C44 0.0204(12) 0.0170(11) 0.0174(12) -0.0026(9) -0.0064(10) -0.0038(10)
F32A 0.080(4) 0.046(3) 0.0240(17) 0.0026(19) 0.0163(18) 0.030(3)
C5 0.0165(12) 0.0243(13) 0.0154(12) 0.0042(10) -0.0056(9) -0.0085(10)
C6 0.0172(12) 0.0299(14) 0.0115(11) -0.0007(10) -0.0017(9) -0.0044(10)
C45 0.0148(11) 0.0206(12) 0.0127(11) -0.0015(9) -0.0045(9) -0.0063(9)
C20 0.0136(11) 0.0232(13) 0.0140(11) 0.0004(9) -0.0033(9) -0.0023(10)
C33 0.0296(14) 0.0177(12) 0.0158(11) -0.0048(9) -0.0078(10) -0.0065(10)
C7 0.0239(13) 0.0229(13) 0.0134(11) -0.0064(10) -0.0017(10) -0.0015(10)
F31A 0.035(2) 0.058(3) 0.049(2) -0.024(2) -0.0156(18) 0.0164(18)
C17 0.0193(12) 0.0146(11) 0.0178(12) -0.0022(9) -0.0030(10) -0.0051(9)
C19 0.0159(12) 0.0213(12) 0.0136(11) -0.0027(9) -0.0037(9) -0.0052(10)
C21 0.0168(12) 0.0156(11) 0.0146(11) -0.0001(9) -0.0029(9) -0.0012(9)
C40 0.0163(12) 0.0205(12) 0.0224(12) -0.0054(10) -0.0041(10) -0.0067(10)
C38 0.0195(12) 0.0170(11) 0.0127(11) -0.0041(9) -0.0036(9) -0.0011(9)
C43 0.0191(12) 0.0190(12) 0.0160(11) -0.0053(9) -0.0037(10) -0.0015(10)
C41 0.0220(13) 0.0216(13) 0.0171(12) -0.0004(10) -0.0032(10) -0.0022(10)
C47 0.0299(13) 0.0224(11) 0.0235(11) -0.0087(9) -0.0021(9) 0.0009(9)
C48 0.0201(13) 0.0194(12) 0.0174(12) 0.0016(10) -0.0039(10) -0.0043(10)
C23 0.0240(14) 0.0275(14) 0.0286(14) -0.0065(11) -0.0130(11) -0.0063(11)
C24 0.0244(14) 0.0202(13) 0.0297(15) -0.0034(11) -0.0087(12) 0.0040(11)
C9 0.0328(16) 0.0339(16) 0.0200(13) 0.0058(11) -0.0087(12) -0.0210(13)
C34 0.0224(14) 0.0506(19) 0.0152(12) -0.0067(12) 0.0002(11) -0.0112(13)
C49 0.056(2) 0.0308(16) 0.0263(15) 0.0000(12) -0.0181(15) -0.0175(15)
F4A 0.0529(16) 0.054(2) 0.128(3) -0.057(2) 0.0373(17) -0.0083(13)
F33A 0.043(2) 0.041(2) 0.097(4) -0.051(2) 0.004(2) -0.0042(17)
C10 0.0614(17) 0.0364(13) 0.0170(11) -0.0148(10) 0.0092(12) -0.0078(13)
F5A 0.234(6) 0.0474(19) 0.0338(15) -0.0197(14) -0.055(3) 0.004(3)
F31B 0.079(5) 0.046(3) 0.038(3) 0.000(2) 0.000(3) 0.036(3)
F33B 0.043(3) 0.079(5) 0.065(4) -0.062(4) -0.001(2) -0.005(3)
F32B 0.025(3) 0.043(3) 0.056(4) -0.016(3) 0.007(2) -0.002(2)
F5B 0.069(3) 0.057(6) 0.054(6) -0.045(4) -0.007(3) -0.005(4)
F4B 0.0614(17) 0.0364(13) 0.0170(11) -0.0148(10) 0.0092(12) -0.0078(13)
F6B 0.084(9) 0.033(3) 0.032(5) -0.017(3) 0.016(7) -0.006(4)

loop_
_atom_type_symbol
_atom_type_description
_atom_type_scat_dispersion_real
_atom_type_scat_dispersion_imag
_atom_type_scat_source
C C 0.0033 0.0016 'International Tables Vol C Tables 4.2.6.8 and 6.1.1.4'
H H 0.0000 0.0000 'International Tables Vol C Tables 4.2.6.8 and 6.1.1.4'
As As 0.0499 2.0058 'International Tables Vol C Tables 4.2.6.8 and 6.1.1.4'
Cl Cl 0.1484 0.1585 'International Tables Vol C Tables 4.2.6.8 and 6.1.1.4'
F F 0.0171 0.0103 'International Tables Vol C Tables 4.2.6.8 and 6.1.1.4'
Pd Pd -0.9988 1.0072 'International Tables Vol C Tables 4.2.6.8 and 6.1.1.4'

loop_
_geom_angle_atom_site_label_1
_geom_angle_atom_site_label_2
_geom_angle_atom_site_label_3
_geom_angle
_geom_angle_site_symmetry_1
_geom_angle_site_symmetry_3
_geom_angle_publ_flag
As1 Pd1 As1 180.0 2_666 . ?
Cl1 Pd1 As1 87.40(3) . 2_666 ?
Cl1 Pd1 As1 87.39(3) 2_666 . ?
Cl1 Pd1 As1 92.60(3) 2_666 2_666 ?
Cl1 Pd1 As1 92.60(3) . . ?
Cl1 Pd1 Cl1 180.0 . 2_666 ?
As2 Pd2 As2 180.0 2_655 . ?
Cl2 Pd2 As2 88.87(3) 2_655 2_655 ?
Cl2 Pd2 As2 91.13(4) 2_655 . ?
Cl2 Pd2 As2 91.13(3) . 2_655 ?
Cl2 Pd2 As2 88.87(3) . . ?
Cl2 Pd2 Cl2 180.0 . 2_655 ?
C2 As1 Pd1 108.42(7) . . ?
C2 As1 C1 104.01(10) . . ?
C2 As1 C3 105.30(10) . . ?
C1 As1 Pd1 119.22(8) . . ?
C1 As1 C3 97.40(10) . . ?
C3 As1 Pd1 120.56(7) . . ?
C25 As2 Pd2 119.62(8) . . ?
C25 As2 C27 101.99(10) . . ?
C27 As2 Pd2 120.30(7) . . ?
C26 As2 Pd2 108.14(7) . . ?
C26 As2 C25 100.30(10) . . ?
C26 As2 C27 103.73(10) . . ?
C28 C25 As2 119.59(18) . . ?
C32 C25 As2 120.59(18) . . ?
C32 C25 C28 119.8(2) . . ?
C11 C2 As1 118.79(18) . . ?
C15 C2 As1 120.21(18) . . ?
C15 C2 C11 120.6(2) . . ?
C8 C1 As1 120.90(18) . . ?
C8 C1 C4 120.3(2) . . ?
C4 C1 As1 118.22(18) . . ?
C2 C11 H11 120.5 . . ?
C12 C11 C2 119.0(2) . . ?
C12 C11 H11 120.5 . . ?
C46 C27 As2 119.60(18) . . ?
C42 C27 As2 120.30(18) . . ?
C42 C27 C46 120.1(2) . . ?
C25 C28 H28 120.3 . . ?
C25 C28 C29 119.4(2) . . ?
C29 C28 H28 120.3 . . ?
C2 C15 H15 120.4 . . ?
C14 C15 C2 119.1(2) . . ?
C14 C15 H15 120.4 . . ?
C27 C46 H46 120.3 . . ?
C27 C46 C45 119.4(2) . . ?
C45 C46 H46 120.3 . . ?
C22 C3 As1 118.77(18) . . ?
C18 C3 As1 120.56(18) . . ?
C18 C3 C22 120.1(2) . . ?
C36 C37 H37 120.5 . . ?
C38 C37 H37 120.5 . . ?
C38 C37 C36 118.9(2) . . ?
C11 C12 C16 120.7(2) . . ?
C13 C12 C11 120.7(2) . . ?
C13 C12 C16 118.4(2) . . ?
C35 C26 As2 122.48(18) . . ?
C35 C26 C39 120.1(2) . . ?
C39 C26 As2 117.42(18) . . ?
C15 C14 C17 119.5(2) . . ?
C13 C14 C15 120.9(2) . . ?
C13 C14 C17 119.6(2) . . ?
C28 C29 C33 118.0(2) . . ?
C30 C29 C28 121.4(2) . . ?
C30 C29 C33 120.6(2) . . ?
C30 C31 C34 118.5(2) . . ?
C32 C31 C30 120.9(2) . . ?
C32 C31 C34 120.5(2) . . ?
C29 C30 C31 118.6(2) . . ?
C29 C30 H30 120.7 . . ?
C31 C30 H30 120.7 . . ?
C3 C22 H22 120.3 . . ?
C21 C22 C3 119.3(2) . . ?
C21 C22 H22 120.3 . . ?
C26 C35 H35 120.2 . . ?
C36 C35 C26 119.5(2) . . ?
C36 C35 H35 120.2 . . ?
C1 C8 H8 120.2 . . ?
C1 C8 C7 119.5(2) . . ?
C7 C8 H8 120.2 . . ?
C26 C39 H39 120.3 . . ?
C38 C39 C26 119.5(2) . . ?
C38 C39 H39 120.3 . . ?
F8 C16 F7 107.0(2) . . ?
F8 C16 F9 105.8(2) . . ?
F8 C16 C12 113.6(2) . . ?
F7 C16 F9 106.0(3) . . ?
F7 C16 C12 111.9(2) . . ?
F9 C16 C12 112.0(2) . . ?
C1 C4 H4 120.4 . . ?
C1 C4 C5 119.2(2) . . ?
C5 C4 H4 120.4 . . ?
C37 C36 C40 119.9(2) . . ?
C35 C36 C37 121.0(2) . . ?
C35 C36 C40 119.1(2) . . ?
C27 C42 H42 120.2 . . ?
C27 C42 C43 119.6(2) . . ?
C43 C42 H42 120.2 . . ?
C12 C13 H13 120.2 . . ?
C14 C13 C12 119.5(2) . . ?
C14 C13 H13 120.2 . . ?
C3 C18 H18 120.2 . . ?
C3 C18 C19 119.6(2) . . ?
C19 C18 H18 120.2 . . ?
C25 C32 H32 120.1 . . ?
C31 C32 C25 119.8(2) . . ?
C31 C32 H32 120.1 . . ?
C45 C44 H44 120.4 . . ?
C43 C44 H44 120.4 . . ?
C43 C44 C45 119.1(2) . . ?
C4 C5 C9 120.0(3) . . ?
C6 C5 C4 121.0(2) . . ?
C6 C5 C9 119.0(2) . . ?
C5 C6 H6 120.4 . . ?
C7 C6 C5 119.2(2) . . ?
C7 C6 H6 120.4 . . ?
C46 C45 C48 118.1(2) . . ?
C44 C45 C46 120.9(2) . . ?
C44 C45 C48 121.0(2) . . ?
C19 C20 H20 120.6 . . ?
C21 C20 H20 120.6 . . ?
C21 C20 C19 118.8(2) . . ?
F21 C33 C29 111.6(2) . . ?
F20 C33 F21 107.2(2) . . ?
F20 C33 F19 107.3(2) . . ?
F20 C33 C29 112.5(2) . . ?
F19 C33 F21 105.5(2) . . ?
F19 C33 C29 112.2(2) . . ?
C8 C7 C10 120.3(3) . . ?
C6 C7 C8 120.8(2) . . ?
C6 C7 C10 119.0(2) . . ?
F11 C17 C14 111.5(2) . . ?
F12 C17 F11 107.0(2) . . ?
F12 C17 C14 112.1(2) . . ?
F10 C17 F11 107.1(2) . . ?
F10 C17 F12 106.9(2) . . ?
F10 C17 C14 112.0(2) . . ?
C18 C19 C23 118.0(2) . . ?
C20 C19 C18 120.8(2) . . ?
C20 C19 C23 121.2(2) . . ?
C22 C21 C24 118.0(2) . . ?
C20 C21 C22 121.3(2) . . ?
C20 C21 C24 120.7(2) . . ?
F26 C40 F27 105.4(2) . . ?
F26 C40 C36 112.6(2) . . ?
F27 C40 C36 112.0(2) . . ?
F25 C40 F26 107.0(3) . . ?
F25 C40 F27 106.7(3) . . ?
F25 C40 C36 112.7(2) . . ?
C37 C38 C41 118.7(2) . . ?
C39 C38 C37 120.9(2) . . ?
C39 C38 C41 120.5(2) . . ?
C42 C43 C47 120.1(2) . . ?
C44 C43 C42 120.9(2) . . ?
C44 C43 C47 119.0(2) . . ?
F30 C41 F28 108.7(2) . . ?
F30 C41 F29 107.1(2) . . ?
F30 C41 C38 113.1(2) . . ?
F28 C41 F29 104.7(2) . . ?
F28 C41 C38 111.9(2) . . ?
F29 C41 C38 110.8(2) . . ?
F32A C47 F31A 103.4(4) . . ?
F32A C47 C43 114.8(4) . . ?
F32A C47 F33A 114.6(5) . . ?
F31A C47 C43 109.5(3) . . ?
F33A C47 F31A 100.7(4) . . ?
F33A C47 C43 112.4(3) . . ?
F31B C47 C43 114.5(4) . . ?
F31B C47 F33B 109.7(6) . . ?
F31B C47 F32B 109.2(6) . . ?
F33B C47 C43 108.6(3) . . ?
F32B C47 C43 112.8(5) . . ?
F32B C47 F33B 101.2(5) . . ?
F35 C48 F36 107.7(2) . . ?
F35 C48 F34 107.0(2) . . ?
F35 C48 C45 111.7(2) . . ?
F36 C48 F34 106.1(2) . . ?
F36 C48 C45 112.6(2) . . ?
F34 C48 C45 111.5(2) . . ?
F14 C23 C19 112.7(2) . . ?
F15 C23 F14 106.3(2) . . ?
F15 C23 F13 107.5(3) . . ?
F15 C23 C19 113.2(2) . . ?
F13 C23 F14 105.0(3) . . ?
F13 C23 C19 111.6(2) . . ?
F17 C24 F18 106.1(3) . . ?
F17 C24 C21 111.9(2) . . ?
F18 C24 C21 111.2(2) . . ?
F16 C24 F17 107.2(3) . . ?
F16 C24 F18 106.9(3) . . ?
F16 C24 C21 113.3(3) . . ?
F3 C9 F2 105.2(3) . . ?
F3 C9 C5 111.9(2) . . ?
F1 C9 F3 107.6(2) . . ?
F1 C9 F2 106.5(3) . . ?
F1 C9 C5 112.6(3) . . ?
F2 C9 C5 112.6(2) . . ?
F24 C34 F23 106.3(3) . . ?
F24 C34 C31 112.7(2) . . ?
F22 C34 F24 106.9(3) . . ?
F22 C34 F23 107.2(3) . . ?
F22 C34 C31 111.7(3) . . ?
F23 C34 C31 111.6(3) . . ?
Cl3 C49 Cl4 111.03(18) . . ?
Cl3 C49 H49A 109.4 . . ?
Cl3 C49 H49B 109.4 . . ?
Cl4 C49 H49A 109.4 . . ?
Cl4 C49 H49B 109.4 . . ?
H49A C49 H49B 108.0 . . ?
F6A C10 C7 114.4(4) . . ?
F6A C10 F4A 103.0(4) . . ?
C7 C10 F5B 101.7(4) . . ?
F4A C10 C7 110.3(3) . . ?
F5A C10 F6A 109.5(5) . . ?
F5A C10 C7 113.4(3) . . ?
F5A C10 F4A 105.4(4) . . ?
F4B C10 C7 114.0(6) . . ?
F4B C10 F5B 92.2(8) . . ?
F4B C10 F6B 123.0(13) . . ?
F6B C10 C7 119.9(13) . . ?
F6B C10 F5B 93.9(13) . . ?

loop_
_geom_bond_atom_site_label_1
_geom_bond_atom_site_label_2
_geom_bond_distance
_geom_bond_site_symmetry_2
_geom_bond_publ_flag
Pd1 As1 2.3989(7) . ?
Pd1 As1 2.3988(7) 2_666 ?
Pd1 Cl1 2.2888(11) 2_666 ?
Pd1 Cl1 2.2888(11) . ?
Pd2 As2 2.4342(7) 2_655 ?
Pd2 As2 2.4342(7) . ?
Pd2 Cl2 2.2855(10) . ?
Pd2 Cl2 2.2856(10) 2_655 ?
As1 C2 1.937(2) . ?
As1 C1 1.946(2) . ?
As1 C3 1.948(3) . ?
As2 C25 1.951(2) . ?
As2 C27 1.956(2) . ?
As2 C26 1.950(3) . ?
Cl3 C49 1.757(3) . ?
Cl4 C49 1.779(3) . ?
F11 C17 1.346(3) . ?
F35 C48 1.335(3) . ?
F21 C33 1.347(3) . ?
F12 C17 1.340(3) . ?
F24 C34 1.339(3) . ?
F20 C33 1.335(3) . ?
F10 C17 1.340(3) . ?
F36 C48 1.337(3) . ?
F19 C33 1.340(3) . ?
F8 C16 1.319(3) . ?
F14 C23 1.343(3) . ?
F34 C48 1.340(3) . ?
F30 C41 1.309(3) . ?
F17 C24 1.328(4) . ?
F28 C41 1.334(3) . ?
F15 C23 1.336(3) . ?
F7 C16 1.324(3) . ?
F26 C40 1.325(3) . ?
F3 C9 1.329(3) . ?
F29 C41 1.348(3) . ?
F18 C24 1.331(4) . ?
F27 C40 1.332(3) . ?
F9 C16 1.335(3) . ?
F6A C10 1.314(5) . ?
F1 C9 1.312(4) . ?
F25 C40 1.323(3) . ?
F22 C34 1.330(4) . ?
F13 C23 1.341(3) . ?
C25 C28 1.397(3) . ?
C25 C32 1.393(4) . ?
C2 C11 1.401(3) . ?
C2 C15 1.397(3) . ?
F23 C34 1.346(4) . ?
F16 C24 1.327(4) . ?
C1 C8 1.394(3) . ?
C1 C4 1.396(3) . ?
C11 H11 0.9500 . ?
C11 C12 1.395(3) . ?
C27 C46 1.398(3) . ?
C27 C42 1.395(3) . ?
C28 H28 0.9500 . ?
C28 C29 1.398(3) . ?
C15 H15 0.9500 . ?
C15 C14 1.393(3) . ?
C46 H46 0.9500 . ?
C46 C45 1.400(3) . ?
C3 C22 1.396(3) . ?
C3 C18 1.389(3) . ?
C37 H37 0.9500 . ?
C37 C36 1.395(3) . ?
C37 C38 1.395(4) . ?
C12 C16 1.506(4) . ?
C12 C13 1.393(3) . ?
F2 C9 1.345(4) . ?
C26 C35 1.395(3) . ?
C26 C39 1.402(3) . ?
C14 C13 1.388(3) . ?
C14 C17 1.510(3) . ?
C29 C30 1.383(4) . ?
C29 C33 1.510(3) . ?
C31 C30 1.397(4) . ?
C31 C32 1.392(3) . ?
C31 C34 1.507(4) . ?
C30 H30 0.9500 . ?
C22 H22 0.9500 . ?
C22 C21 1.396(4) . ?
C35 H35 0.9500 . ?
C35 C36 1.393(3) . ?
C8 H8 0.9500 . ?
C8 C7 1.396(3) . ?
C39 H39 0.9500 . ?
C39 C38 1.393(4) . ?
C4 H4 0.9500 . ?
C4 C5 1.396(3) . ?
C36 C40 1.510(3) . ?
C42 H42 0.9500 . ?
C42 C43 1.399(4) . ?
C13 H13 0.9500 . ?
C18 H18 0.9500 . ?
C18 C19 1.398(3) . ?
C32 H32 0.9500 . ?
C44 H44 0.9500 . ?
C44 C45 1.391(4) . ?
C44 C43 1.391(4) . ?
F32A C47 1.285(5) . ?
C5 C6 1.391(4) . ?
C5 C9 1.508(4) . ?
C6 H6 0.9500 . ?
C6 C7 1.387(4) . ?
C45 C48 1.504(3) . ?
C20 H20 0.9500 . ?
C20 C19 1.393(4) . ?
C20 C21 1.384(4) . ?
C7 C10 1.503(4) . ?
F31A C47 1.393(5) . ?
C19 C23 1.497(4) . ?
C21 C24 1.510(4) . ?
C38 C41 1.516(4) . ?
C43 C47 1.511(4) . ?
C47 F33A 1.321(5) . ?
C47 F31B 1.264(6) . ?
C47 F33B 1.366(6) . ?
C47 F32B 1.305(7) . ?
C49 H49A 0.9900 . ?
C49 H49B 0.9900 . ?
F4A C10 1.372(5) . ?
C10 F5A 1.308(5) . ?
C10 F5B 1.535(11) . ?
C10 F4B 1.246(9) . ?
C10 F6B 1.259(14) . ?

loop_
_geom_torsion_atom_site_label_1
_geom_torsion_atom_site_label_2
_geom_torsion_atom_site_label_3
_geom_torsion_atom_site_label_4
_geom_torsion
_geom_torsion_site_symmetry_1
_geom_torsion_site_symmetry_2
_geom_torsion_site_symmetry_3
_geom_torsion_site_symmetry_4
_geom_torsion_publ_flag
As1 C2 C11 C12 174.18(18) . . . . ?
As1 C2 C15 C14 -175.54(17) . . . . ?
As1 C1 C8 C7 170.25(19) . . . . ?
As1 C1 C4 C5 -170.21(18) . . . . ?
As1 C3 C22 C21 171.52(18) . . . . ?
As1 C3 C18 C19 -172.72(18) . . . . ?
As2 C25 C28 C29 -179.72(17) . . . . ?
As2 C25 C32 C31 -178.78(19) . . . . ?
As2 C27 C46 C45 -178.78(18) . . . . ?
As2 C27 C42 C43 179.33(19) . . . . ?
As2 C26 C35 C36 -177.93(18) . . . . ?
As2 C26 C39 C38 179.59(18) . . . . ?
C25 C28 C29 C30 -1.1(4) . . . . ?
C25 C28 C29 C33 177.6(2) . . . . ?
C2 C11 C12 C16 -175.7(2) . . . . ?
C2 C11 C12 C13 0.5(4) . . . . ?
C2 C15 C14 C13 2.4(3) . . . . ?
C2 C15 C14 C17 -179.8(2) . . . . ?
C1 C8 C7 C6 0.4(4) . . . . ?
C1 C8 C7 C10 -179.1(3) . . . . ?
C1 C4 C5 C6 -1.0(4) . . . . ?
C1 C4 C5 C9 179.6(2) . . . . ?
C11 C2 C15 C14 -2.4(3) . . . . ?
C11 C12 C16 F8 -20.0(4) . . . . ?
C11 C12 C16 F7 101.3(3) . . . . ?
C11 C12 C16 F9 -139.7(3) . . . . ?
C11 C12 C13 C14 -0.5(4) . . . . ?
C27 C46 C45 C44 -1.2(4) . . . . ?
C27 C46 C45 C48 -179.8(2) . . . . ?
C27 C42 C43 C44 0.1(4) . . . . ?
C27 C42 C43 C47 179.0(2) . . . . ?
C28 C25 C32 C31 0.2(4) . . . . ?
C28 C29 C30 C31 -0.5(4) . . . . ?
C28 C29 C33 F21 77.9(3) . . . . ?
C28 C29 C33 F20 -161.5(2) . . . . ?
C28 C29 C33 F19 -40.4(3) . . . . ?
C15 C2 C11 C12 1.0(3) . . . . ?
C15 C14 C13 C12 -1.0(4) . . . . ?
C15 C14 C17 F11 150.9(2) . . . . ?
C15 C14 C17 F12 31.0(3) . . . . ?
C15 C14 C17 F10 -89.1(3) . . . . ?
C46 C27 C42 C43 -1.5(4) . . . . ?
C46 C45 C48 F35 -62.1(3) . . . . ?
C46 C45 C48 F36 176.7(2) . . . . ?
C46 C45 C48 F34 57.6(3) . . . . ?
C3 C22 C21 C20 0.6(4) . . . . ?
C3 C22 C21 C24 -179.5(2) . . . . ?
C3 C18 C19 C20 2.1(4) . . . . ?
C3 C18 C19 C23 -178.1(2) . . . . ?
C37 C36 C40 F26 -168.7(2) . . . . ?
C37 C36 C40 F27 -50.1(3) . . . . ?
C37 C36 C40 F25 70.2(3) . . . . ?
C37 C38 C41 F30 171.2(2) . . . . ?
C37 C38 C41 F28 -65.5(3) . . . . ?
C37 C38 C41 F29 50.9(3) . . . . ?
C26 C35 C36 C37 -0.9(4) . . . . ?
C26 C35 C36 C40 178.7(2) . . . . ?
C26 C39 C38 C37 -2.5(4) . . . . ?
C26 C39 C38 C41 177.3(2) . . . . ?
C30 C29 C33 F21 -103.4(3) . . . . ?
C30 C29 C33 F20 17.2(3) . . . . ?
C30 C29 C33 F19 138.4(2) . . . . ?
C30 C31 C32 C25 -1.9(4) . . . . ?
C30 C31 C34 F24 172.2(3) . . . . ?
C30 C31 C34 F22 -67.4(4) . . . . ?
C30 C31 C34 F23 52.6(4) . . . . ?
C22 C3 C18 C19 -1.2(3) . . . . ?
C22 C21 C24 F17 65.1(3) . . . . ?
C22 C21 C24 F18 -53.3(3) . . . . ?
C22 C21 C24 F16 -173.7(3) . . . . ?
C35 C26 C39 C38 -0.2(4) . . . . ?
C35 C36 C40 F26 11.8(3) . . . . ?
C35 C36 C40 F27 130.4(3) . . . . ?
C35 C36 C40 F25 -109.3(3) . . . . ?
C8 C1 C4 C5 1.5(4) . . . . ?
C8 C7 C10 F6A 5.9(5) . . . . ?
C8 C7 C10 F4A -109.6(4) . . . . ?
C8 C7 C10 F5A 132.5(5) . . . . ?
C8 C7 C10 F5B 86.1(6) . . . . ?
C8 C7 C10 F4B -176.2(7) . . . . ?
C8 C7 C10 F6B -15.4(13) . . . . ?
C39 C26 C35 C36 1.9(4) . . . . ?
C39 C38 C41 F30 -8.6(4) . . . . ?
C39 C38 C41 F28 114.7(3) . . . . ?
C39 C38 C41 F29 -128.8(3) . . . . ?
C16 C12 C13 C14 175.7(2) . . . . ?
C4 C1 C8 C7 -1.2(4) . . . . ?
C4 C5 C6 C7 0.2(4) . . . . ?
C4 C5 C9 F3 -138.4(3) . . . . ?
C4 C5 C9 F1 100.3(3) . . . . ?
C4 C5 C9 F2 -20.1(4) . . . . ?
C36 C37 C38 C39 3.5(4) . . . . ?
C36 C37 C38 C41 -176.3(2) . . . . ?
C42 C27 C46 C45 2.0(4) . . . . ?
C42 C43 C47 F32A 5.4(6) . . . . ?
C42 C43 C47 F31A -110.4(4) . . . . ?
C42 C43 C47 F33A 138.7(4) . . . . ?
C42 C43 C47 F31B -151.8(7) . . . . ?
C42 C43 C47 F33B 85.2(5) . . . . ?
C42 C43 C47 F32B -26.1(6) . . . . ?
C13 C12 C16 F8 163.7(2) . . . . ?
C13 C12 C16 F7 -74.9(3) . . . . ?
C13 C12 C16 F9 44.0(3) . . . . ?
C13 C14 C17 F11 -31.3(3) . . . . ?
C13 C14 C17 F12 -151.2(2) . . . . ?
C13 C14 C17 F10 88.7(3) . . . . ?
C18 C3 C22 C21 -0.1(3) . . . . ?
C18 C19 C23 F14 -54.1(3) . . . . ?
C18 C19 C23 F15 -174.7(2) . . . . ?
C18 C19 C23 F13 63.8(3) . . . . ?
C32 C25 C28 C29 1.3(4) . . . . ?
C32 C31 C30 C29 2.0(4) . . . . ?
C32 C31 C34 F24 -9.4(4) . . . . ?
C32 C31 C34 F22 111.0(3) . . . . ?
C32 C31 C34 F23 -129.0(3) . . . . ?
C44 C45 C48 F35 119.4(3) . . . . ?
C44 C45 C48 F36 -1.9(4) . . . . ?
C44 C45 C48 F34 -121.0(3) . . . . ?
C44 C43 C47 F32A -175.7(5) . . . . ?
C44 C43 C47 F31A 68.6(4) . . . . ?
C44 C43 C47 F33A -42.4(5) . . . . ?
C44 C43 C47 F31B 27.1(8) . . . . ?
C44 C43 C47 F33B -95.9(5) . . . . ?
C44 C43 C47 F32B 152.8(5) . . . . ?
C5 C6 C7 C8 0.1(4) . . . . ?
C5 C6 C7 C10 179.6(3) . . . . ?
C6 C5 C9 F3 42.2(4) . . . . ?
C6 C5 C9 F1 -79.1(3) . . . . ?
C6 C5 C9 F2 160.5(3) . . . . ?
C6 C7 C10 F6A -173.6(4) . . . . ?
C6 C7 C10 F4A 70.9(4) . . . . ?
C6 C7 C10 F5A -47.0(6) . . . . ?
C6 C7 C10 F5B -93.5(6) . . . . ?
C6 C7 C10 F4B 4.3(8) . . . . ?
C6 C7 C10 F6B 165.0(12) . . . . ?
C45 C44 C43 C42 0.7(4) . . . . ?
C45 C44 C43 C47 -178.2(2) . . . . ?
C20 C19 C23 F14 125.6(3) . . . . ?
C20 C19 C23 F15 5.0(4) . . . . ?
C20 C19 C23 F13 -116.5(3) . . . . ?
C20 C21 C24 F17 -115.1(3) . . . . ?
C20 C21 C24 F18 126.5(3) . . . . ?
C20 C21 C24 F16 6.2(4) . . . . ?
C33 C29 C30 C31 -179.2(2) . . . . ?
C17 C14 C13 C12 -178.8(2) . . . . ?
C19 C20 C21 C22 0.3(4) . . . . ?
C19 C20 C21 C24 -179.5(2) . . . . ?
C21 C20 C19 C18 -1.7(4) . . . . ?
C21 C20 C19 C23 178.6(2) . . . . ?
C38 C37 C36 C35 -1.8(4) . . . . ?
C38 C37 C36 C40 178.6(2) . . . . ?
C43 C44 C45 C46 -0.2(4) . . . . ?
C43 C44 C45 C48 178.4(2) . . . . ?
C9 C5 C6 C7 179.6(3) . . . . ?
C34 C31 C30 C29 -179.6(2) . . . . ?
C34 C31 C32 C25 179.8(3) . . . . ?
